data_2227984
loop_
_publ_author_name
'Yu, Jun'

_publ_section_title
;
 <i>trans</i>-Bis(ethylenediamine)bis{2-[<i>N</i>-(2-hydroxyethyl)oxamoylamino]benzoato}nickel(II)
;
_journal_coeditor_code SI2287
_journal_issue 9
_journal_name_full 'Acta Crystallographica Section E'
_journal_page_first m1140
_journal_paper_doi 10.1107/S1600536810032848
_journal_volume 66
_journal_year 2010
_chemical_formula_iupac '[Ni (C11 H11 N2 O5)2 (C2 H8 N2)2]'
_chemical_formula_moiety 'C26 H38 N8 Ni O10'
_chemical_formula_sum 'C26 H38 N8 Ni O10'
_chemical_formula_weight 681.35
_chemical_name_systematic
;
<i>trans</i>-Bis(ethylenediamine)bis{2-[<i>N</i>-(2-
hydroxyethyl)oxamoylamino]benzoato}nickel(II)
;
_space_group_IT_number 2
_symmetry_cell_setting triclinic
_symmetry_space_group_name_Hall '-P 1'
_symmetry_space_group_name_H-M 'P -1'
_atom_sites_solution_hydrogens geom
_atom_sites_solution_primary direct
_atom_sites_solution_secondary difmap
_audit_creation_method SHELXL-97
_cell_angle_alpha 109.589(3)
_cell_angle_beta 95.720(3)
_cell_angle_gamma 103.788(3)
_cell_formula_units_Z 1
_cell_length_a 8.266(2)
_cell_length_b 10.122(3)
_cell_length_c 10.260(3)
_cell_measurement_reflns_used 2252
_cell_measurement_temperature 298(2)
_cell_measurement_theta_max 27.008
_cell_measurement_theta_min 2.576
_cell_volume 770.2(4)
_computing_cell_refinement 'SAINT (Bruker, 1998)'
_computing_data_collection 'SMART (Bruker, 1998)'
_computing_data_reduction 'SAINT (Bruker, 1998)'
_computing_molecular_graphics 'SHELXTL (Sheldrick, 2008)'
_computing_publication_material 'SHELXL97 (Sheldrick, 2008) and PLATON (Spek, 2009)'
_computing_structure_refinement 'SHELXL97 (Sheldrick, 2008)'
_computing_structure_solution 'SHELXS97 (Sheldrick, 2008)'
_diffrn_ambient_temperature 298(2)
_diffrn_measured_fraction_theta_full 0.981
_diffrn_measured_fraction_theta_max 0.981
_diffrn_measurement_device_type 'Bruker SMART CCD'
_diffrn_measurement_method '\f and \w scans'
_diffrn_radiation_monochromator graphite
_diffrn_radiation_source 'fine-focus sealed tube'
_diffrn_radiation_type MoK\a
_diffrn_radiation_wavelength 0.71073
_diffrn_reflns_av_R_equivalents 0.0157
_diffrn_reflns_av_sigmaI/netI 0.0311
_diffrn_reflns_limit_h_max 5
_diffrn_reflns_limit_h_min -9
_diffrn_reflns_limit_k_max 12
_diffrn_reflns_limit_k_min -12
_diffrn_reflns_limit_l_max 12
_diffrn_reflns_limit_l_min -12
_diffrn_reflns_number 4112
_diffrn_reflns_theta_full 25.24
_diffrn_reflns_theta_max 25.24
_diffrn_reflns_theta_min 2.23
_diffrn_standards_number 0
_exptl_absorpt_coefficient_mu 0.698
_exptl_absorpt_correction_T_max 0.8965
_exptl_absorpt_correction_T_min 0.8449
_exptl_absorpt_correction_type multi-scan
_exptl_absorpt_process_details '(SADABS; Sheldrick, 1996)'
_exptl_crystal_colour green
_exptl_crystal_density_diffrn 1.469
_exptl_crystal_density_method 'not measured'
_exptl_crystal_description block
_exptl_crystal_F_000 358
_exptl_crystal_size_max 0.36
_exptl_crystal_size_mid 0.35
_exptl_crystal_size_min 0.32
_refine_diff_density_max 0.221
_refine_diff_density_min -0.395
_refine_ls_extinction_method none
_refine_ls_goodness_of_fit_ref 1.074
_refine_ls_hydrogen_treatment constr
_refine_ls_matrix_type full
_refine_ls_number_parameters 206
_refine_ls_number_reflns 2735
_refine_ls_number_restraints 0
_refine_ls_restrained_S_all 1.074
_refine_ls_R_factor_all 0.0411
_refine_ls_R_factor_gt 0.0330
_refine_ls_shift/su_max 0.000
_refine_ls_shift/su_mean 0.000
_refine_ls_structure_factor_coef Fsqd
_refine_ls_weighting_details 'w=1/[\s^2^(Fo^2^)+(0.0403P)^2^+0.1720P] where P=(Fo^2^+2Fc^2^)/3'
_refine_ls_weighting_scheme calc
_refine_ls_wR_factor_gt 0.0784
_refine_ls_wR_factor_ref 0.0840
_reflns_number_gt 2385
_reflns_number_total 2735
_reflns_threshold_expression I>2sigma(I)
_cod_data_source_file si2287.cif
_cod_data_source_block I
_cod_original_cell_volume 770.1(4)
_cod_database_code 2227984
_cod_database_fobs_code 2227984

loop_
_symmetry_equiv_pos_as_xyz
'x, y, z'
'-x, -y, -z'

loop_
_atom_site_type_symbol
_atom_site_label
_atom_site_fract_x
_atom_site_fract_y
_atom_site_fract_z
_atom_site_U_iso_or_equiv
_atom_site_adp_type
_atom_site_calc_flag
_atom_site_refinement_flags
_atom_site_occupancy
_atom_site_disorder_assembly
_atom_site_disorder_group
Ni Ni1 0.0000 0.5000 0.5000 0.03350(13) Uani d S 1 . .
O O1 0.12334(19) 0.66239(15) 0.42423(15) 0.0405(4) Uani d . 1 . .
O O2 0.1944(3) 0.52116(18) 0.2362(2) 0.0746(6) Uani d . 1 . .
O O3 0.2826(2) 1.19597(16) 0.59663(16) 0.0515(4) Uani d . 1 . .
O O4 0.0627(2) 0.92690(17) 0.70836(18) 0.0548(4) Uani d . 1 . .
O O5 0.3278(2) 1.3059(2) 1.0935(2) 0.0739(6) Uani d . 1 . .
H H5A 0.3030 1.3824 1.1274 0.111 Uiso calc R 1 . .
N N1 0.2153(2) 0.94573(18) 0.49224(17) 0.0349(4) Uani d . 1 . .
H H1 0.1599 0.8678 0.5030 0.042 Uiso calc R 1 . .
N N2 0.1282(2) 1.1741(2) 0.80736(19) 0.0435(4) Uani d . 1 . .
H H2 0.1738 1.2541 0.7958 0.052 Uiso calc R 1 . .
C C1 0.1939(3) 0.6434(2) 0.3180(2) 0.0411(5) Uani d . 1 . .
C C2 0.2816(2) 0.7770(2) 0.2880(2) 0.0353(5) Uani d . 1 . .
C C3 0.3576(3) 0.7547(3) 0.1703(2) 0.0451(5) Uani d . 1 . .
H H3 0.3529 0.6597 0.1141 0.054 Uiso calc R 1 . .
C C4 0.4394(3) 0.8697(3) 0.1350(3) 0.0493(6) Uani d . 1 . .
H H4 0.4900 0.8525 0.0563 0.059 Uiso calc R 1 . .
C C5 0.4454(3) 1.0099(3) 0.2174(3) 0.0501(6) Uani d . 1 . .
H H5 0.4996 1.0878 0.1935 0.060 Uiso calc R 1 . .
C C6 0.3726(3) 1.0370(3) 0.3347(2) 0.0442(5) Uani d . 1 . .
H H6 0.3780 1.1328 0.3893 0.053 Uiso calc R 1 . .
C C7 0.2905(2) 0.9221(2) 0.3726(2) 0.0335(4) Uani d . 1 . .
C C8 0.2178(3) 1.0721(2) 0.5916(2) 0.0358(5) Uani d . 1 . .
C C9 0.1276(3) 1.0487(2) 0.7090(2) 0.0376(5) Uani d . 1 . .
C C10 0.0570(3) 1.1848(3) 0.9330(2) 0.0462(6) Uani d . 1 . .
H H10A -0.0433 1.1021 0.9102 0.055 Uiso calc R 1 . .
H H10B 0.0221 1.2736 0.9637 0.055 Uiso calc R 1 . .
C C11 0.1807(3) 1.1869(3) 1.0509(2) 0.0515(6) Uani d . 1 . .
H H11A 0.1260 1.1908 1.1308 0.062 Uiso calc R 1 . .
H H11B 0.2125 1.0966 1.0210 0.062 Uiso calc R 1 . .
N N3 0.2112(2) 0.42116(19) 0.49185(19) 0.0400(4) Uani d . 1 . .
H H3A 0.1841 0.3313 0.4960 0.048 Uiso calc R 1 . .
H H3B 0.2471 0.4148 0.4106 0.048 Uiso calc R 1 . .
N N4 0.1301(2) 0.63455(19) 0.70438(19) 0.0418(4) Uani d . 1 . .
H H4A 0.1743 0.7267 0.7092 0.050 Uiso calc R 1 . .
H H4B 0.0590 0.6360 0.7655 0.050 Uiso calc R 1 . .
C C12 0.3456(3) 0.5236(3) 0.6128(3) 0.0516(6) Uani d . 1 . .
H H12A 0.4037 0.6070 0.5916 0.062 Uiso calc R 1 . .
H H12B 0.4281 0.4752 0.6321 0.062 Uiso calc R 1 . .
C C13 0.2663(3) 0.5744(3) 0.7395(3) 0.0518(6) Uani d . 1 . .
H H13A 0.2202 0.4928 0.7675 0.062 Uiso calc R 1 . .
H H13B 0.3519 0.6490 0.8178 0.062 Uiso calc R 1 . .

loop_
_atom_site_aniso_label
_atom_site_aniso_U_11
_atom_site_aniso_U_22
_atom_site_aniso_U_33
_atom_site_aniso_U_12
_atom_site_aniso_U_13
_atom_site_aniso_U_23
Ni1 0.0382(2) 0.0268(2) 0.0349(2) 0.01044(15) 0.00982(16) 0.00921(16)
O1 0.0542(9) 0.0298(8) 0.0397(8) 0.0123(6) 0.0217(7) 0.0119(6)
O2 0.1148(16) 0.0354(10) 0.0756(13) 0.0220(10) 0.0614(12) 0.0111(9)
O3 0.0751(12) 0.0310(9) 0.0451(9) 0.0113(8) 0.0114(8) 0.0131(7)
O4 0.0739(11) 0.0374(9) 0.0573(11) 0.0163(8) 0.0340(9) 0.0165(8)
O5 0.0482(10) 0.0763(14) 0.0662(13) 0.0182(10) 0.0008(9) -0.0093(11)
N1 0.0416(10) 0.0286(9) 0.0358(9) 0.0091(7) 0.0120(8) 0.0132(8)
N2 0.0546(11) 0.0363(10) 0.0374(10) 0.0167(8) 0.0110(8) 0.0079(8)
C1 0.0479(13) 0.0354(12) 0.0418(13) 0.0143(10) 0.0166(10) 0.0129(10)
C2 0.0339(11) 0.0402(12) 0.0334(11) 0.0119(9) 0.0093(9) 0.0143(9)
C3 0.0471(13) 0.0517(14) 0.0393(12) 0.0180(11) 0.0163(10) 0.0157(11)
C4 0.0446(13) 0.0674(17) 0.0418(13) 0.0146(11) 0.0195(10) 0.0257(12)
C5 0.0462(13) 0.0561(15) 0.0523(15) 0.0053(11) 0.0146(11) 0.0305(13)
C6 0.0473(13) 0.0410(13) 0.0451(13) 0.0092(10) 0.0116(10) 0.0187(11)
C7 0.0295(10) 0.0390(11) 0.0328(11) 0.0092(8) 0.0046(8) 0.0151(9)
C8 0.0414(11) 0.0291(11) 0.0349(11) 0.0116(9) 0.0007(9) 0.0105(9)
C9 0.0404(12) 0.0361(12) 0.0365(12) 0.0158(9) 0.0064(9) 0.0108(10)
C10 0.0445(13) 0.0459(13) 0.0408(13) 0.0175(10) 0.0102(10) 0.0035(10)
C11 0.0575(15) 0.0591(16) 0.0387(13) 0.0267(12) 0.0135(11) 0.0113(11)
N3 0.0437(10) 0.0362(10) 0.0447(11) 0.0155(8) 0.0149(8) 0.0163(8)
N4 0.0481(11) 0.0346(10) 0.0401(10) 0.0108(8) 0.0100(8) 0.0111(8)
C12 0.0397(12) 0.0485(14) 0.0643(16) 0.0127(11) 0.0071(11) 0.0191(12)
C13 0.0501(14) 0.0504(14) 0.0467(14) 0.0111(11) -0.0024(11) 0.0137(12)

loop_
_atom_type_symbol
_atom_type_description
_atom_type_scat_dispersion_real
_atom_type_scat_dispersion_imag
_atom_type_scat_source
C C 0.0033 0.0016 'International Tables Vol C Tables 4.2.6.8 and 6.1.1.4'
H H 0.0000 0.0000 'International Tables Vol C Tables 4.2.6.8 and 6.1.1.4'
N N 0.0061 0.0033 'International Tables Vol C Tables 4.2.6.8 and 6.1.1.4'
O O 0.0106 0.0060 'International Tables Vol C Tables 4.2.6.8 and 6.1.1.4'
Ni Ni 0.3393 1.1124 'International Tables Vol C Tables 4.2.6.8 and 6.1.1.4'

loop_
_geom_angle_atom_site_label_1
_geom_angle_atom_site_label_2
_geom_angle_atom_site_label_3
_geom_angle_site_symmetry_1
_geom_angle_site_symmetry_3
_geom_angle
_geom_angle_publ_flag
N3 Ni1 N3 2_566 . 180.0000(10) ?
N3 Ni1 N4 2_566 2_566 83.44(7) ?
N3 Ni1 N4 . 2_566 96.56(7) ?
N3 Ni1 N4 2_566 . 96.56(7) ?
N3 Ni1 N4 . . 83.44(7) ?
N4 Ni1 N4 2_566 . 180.0000(10) ?
N3 Ni1 O1 2_566 . 90.32(6) ?
N3 Ni1 O1 . . 89.68(6) ?
N4 Ni1 O1 2_566 . 90.28(7) ?
N4 Ni1 O1 . . 89.72(7) ?
N3 Ni1 O1 2_566 2_566 89.68(6) ?
N3 Ni1 O1 . 2_566 90.32(6) ?
N4 Ni1 O1 2_566 2_566 89.72(7) ?
N4 Ni1 O1 . 2_566 90.28(7) ?
O1 Ni1 O1 . 2_566 180.0000(10) ?
C1 O1 Ni1 . . 127.60(13) ?
C11 O5 H5A . . 109.5 ?
C8 N1 C7 . . 129.14(17) ?
C8 N1 H1 . . 115.4 ?
C7 N1 H1 . . 115.4 ?
C9 N2 C10 . . 124.2(2) ?
C9 N2 H2 . . 117.9 ?
C10 N2 H2 . . 117.9 ?
O2 C1 O1 . . 123.6(2) ?
O2 C1 C2 . . 118.0(2) ?
O1 C1 C2 . . 118.39(19) ?
C3 C2 C7 . . 118.33(19) ?
C3 C2 C1 . . 117.89(19) ?
C7 C2 C1 . . 123.78(19) ?
C4 C3 C2 . . 121.8(2) ?
C4 C3 H3 . . 119.1 ?
C2 C3 H3 . . 119.1 ?
C5 C4 C3 . . 119.2(2) ?
C5 C4 H4 . . 120.4 ?
C3 C4 H4 . . 120.4 ?
C4 C5 C6 . . 121.0(2) ?
C4 C5 H5 . . 119.5 ?
C6 C5 H5 . . 119.5 ?
C5 C6 C7 . . 120.5(2) ?
C5 C6 H6 . . 119.8 ?
C7 C6 H6 . . 119.8 ?
C6 C7 N1 . . 122.06(19) ?
C6 C7 C2 . . 119.2(2) ?
N1 C7 C2 . . 118.73(17) ?
O3 C8 N1 . . 127.5(2) ?
O3 C8 C9 . . 120.27(19) ?
N1 C8 C9 . . 112.28(17) ?
O4 C9 N2 . . 125.4(2) ?
O4 C9 C8 . . 122.18(19) ?
N2 C9 C8 . . 112.47(19) ?
N2 C10 C11 . . 112.25(19) ?
N2 C10 H10A . . 109.2 ?
C11 C10 H10A . . 109.2 ?
N2 C10 H10B . . 109.2 ?
C11 C10 H10B . . 109.2 ?
H10A C10 H10B . . 107.9 ?
O5 C11 C10 . . 112.9(2) ?
O5 C11 H11A . . 109.0 ?
C10 C11 H11A . . 109.0 ?
O5 C11 H11B . . 109.0 ?
C10 C11 H11B . . 109.0 ?
H11A C11 H11B . . 107.8 ?
C12 N3 Ni1 . . 107.92(14) ?
C12 N3 H3A . . 110.1 ?
Ni1 N3 H3A . . 110.1 ?
C12 N3 H3B . . 110.1 ?
Ni1 N3 H3B . . 110.1 ?
H3A N3 H3B . . 108.4 ?
C13 N4 Ni1 . . 107.42(14) ?
C13 N4 H4A . . 110.2 ?
Ni1 N4 H4A . . 110.2 ?
C13 N4 H4B . . 110.2 ?
Ni1 N4 H4B . . 110.2 ?
H4A N4 H4B . . 108.5 ?
N3 C12 C13 . . 108.87(18) ?
N3 C12 H12A . . 109.9 ?
C13 C12 H12A . . 109.9 ?
N3 C12 H12B . . 109.9 ?
C13 C12 H12B . . 109.9 ?
H12A C12 H12B . . 108.3 ?
N4 C13 C12 . . 109.39(19) ?
N4 C13 H13A . . 109.8 ?
C12 C13 H13A . . 109.8 ?
N4 C13 H13B . . 109.8 ?
C12 C13 H13B . . 109.8 ?
H13A C13 H13B . . 108.2 ?

loop_
_geom_bond_atom_site_label_1
_geom_bond_atom_site_label_2
_geom_bond_site_symmetry_2
_geom_bond_distance
_geom_bond_publ_flag
Ni1 N3 2_566 2.0829(18) ?
Ni1 N3 . 2.0829(18) y
Ni1 N4 2_566 2.0847(18) ?
Ni1 N4 . 2.0847(18) y
Ni1 O1 . 2.1357(14) y
Ni1 O1 2_566 2.1357(14) ?
O1 C1 . 1.267(3) ?
O2 C1 . 1.242(3) ?
O3 C8 . 1.222(2) ?
O4 C9 . 1.219(3) ?
O5 C11 . 1.401(3) ?
O5 H5A . 0.8200 ?
N1 C8 . 1.336(3) ?
N1 C7 . 1.406(3) ?
N1 H1 . 0.8600 ?
N2 C9 . 1.329(3) ?
N2 C10 . 1.452(3) ?
N2 H2 . 0.8600 ?
C1 C2 . 1.518(3) ?
C2 C3 . 1.392(3) ?
C2 C7 . 1.413(3) ?
C3 C4 . 1.379(3) ?
C3 H3 . 0.9300 ?
C4 C5 . 1.373(4) ?
C4 H4 . 0.9300 ?
C5 C6 . 1.374(3) ?
C5 H5 . 0.9300 ?
C6 C7 . 1.394(3) ?
C6 H6 . 0.9300 ?
C8 C9 . 1.533(3) ?
C10 C11 . 1.495(3) ?
C10 H10A . 0.9700 ?
C10 H10B . 0.9700 ?
C11 H11A . 0.9700 ?
C11 H11B . 0.9700 ?
N3 C12 . 1.471(3) ?
N3 H3A . 0.9000 ?
N3 H3B . 0.9000 ?
N4 C13 . 1.470(3) ?
N4 H4A . 0.9000 ?
N4 H4B . 0.9000 ?
C12 C13 . 1.505(3) ?
C12 H12A . 0.9700 ?
C12 H12B . 0.9700 ?
C13 H13A . 0.9700 ?
C13 H13B . 0.9700 ?

loop_
_geom_hbond_atom_site_label_D
_geom_hbond_atom_site_label_H
_geom_hbond_atom_site_label_A
_geom_hbond_site_symmetry_A
_geom_hbond_distance_DH
_geom_hbond_distance_HA
_geom_hbond_distance_DA
_geom_hbond_angle_DHA
N3 H3A O3 1_545 0.90 2.22 2.976(2) 141.7
N4 H4B O2 2_566 0.90 2.30 3.001(3) 134.2
O5 H5A O2 1_566 0.82 1.94 2.727(3) 159.9

loop_
_geom_torsion_atom_site_label_1
_geom_torsion_atom_site_label_2
_geom_torsion_atom_site_label_3
_geom_torsion_atom_site_label_4
_geom_torsion_site_symmetry_1
_geom_torsion_site_symmetry_2
_geom_torsion_site_symmetry_3
_geom_torsion_site_symmetry_4
_geom_torsion
_geom_torsion_publ_flag
N3 Ni1 O1 C1 2_566 . . . -129.94(18) ?
N3 Ni1 O1 C1 . . . . 50.06(18) ?
N4 Ni1 O1 C1 2_566 . . . -46.50(18) ?
N4 Ni1 O1 C1 . . . . 133.50(18) ?
O1 Ni1 O1 C1 2_566 . . . 5E1(10) ?
Ni1 O1 C1 O2 . . . . 3.4(3) ?
Ni1 O1 C1 C2 . . . . -177.07(13) ?
O2 C1 C2 C3 . . . . 0.0(3) ?
O1 C1 C2 C3 . . . . -179.48(19) ?
O2 C1 C2 C7 . . . . -179.9(2) ?
O1 C1 C2 C7 . . . . 0.5(3) ?
C7 C2 C3 C4 . . . . -0.2(3) ?
C1 C2 C3 C4 . . . . 179.78(19) ?
C2 C3 C4 C5 . . . . -0.4(4) ?
C3 C4 C5 C6 . . . . 0.6(4) ?
C4 C5 C6 C7 . . . . -0.1(4) ?
C5 C6 C7 N1 . . . . 179.67(19) ?
C5 C6 C7 C2 . . . . -0.6(3) ?
C8 N1 C7 C6 . . . . -5.3(3) ?
C8 N1 C7 C2 . . . . 174.97(19) ?
C3 C2 C7 C6 . . . . 0.8(3) ?
C1 C2 C7 C6 . . . . -179.26(19) ?
C3 C2 C7 N1 . . . . -179.53(18) ?
C1 C2 C7 N1 . . . . 0.5(3) ?
C7 N1 C8 O3 . . . . 2.7(4) ?
C7 N1 C8 C9 . . . . -176.75(18) ?
C10 N2 C9 O4 . . . . 2.7(4) ?
C10 N2 C9 C8 . . . . -177.83(18) ?
O3 C8 C9 O4 . . . . -179.3(2) ?
N1 C8 C9 O4 . . . . 0.1(3) ?
O3 C8 C9 N2 . . . . 1.2(3) ?
N1 C8 C9 N2 . . . . -179.35(18) ?
C9 N2 C10 C11 . . . . 86.0(3) ?
N2 C10 C11 O5 . . . . 60.6(3) ?
N3 Ni1 N3 C12 2_566 . . . -10E1(10) ?
N4 Ni1 N3 C12 2_566 . . . 166.19(14) ?
N4 Ni1 N3 C12 . . . . -13.81(14) ?
O1 Ni1 N3 C12 . . . . 75.94(14) ?
O1 Ni1 N3 C12 2_566 . . . -104.06(14) ?
N3 Ni1 N4 C13 2_566 . . . 165.48(14) ?
N3 Ni1 N4 C13 . . . . -14.52(14) ?
N4 Ni1 N4 C13 2_566 . . . 0E1(10) ?
O1 Ni1 N4 C13 . . . . -104.23(15) ?
O1 Ni1 N4 C13 2_566 . . . 75.77(15) ?
Ni1 N3 C12 C13 . . . . 39.4(2) ?
Ni1 N4 C13 C12 . . . . 40.2(2) ?
N3 C12 C13 N4 . . . . -54.1(2) ?
